data_2000710
loop_
_publ_author_name
'Shibao, R. K.'
'Keder, N. L.'
'Eckert, H.'

_publ_section_title
;
 Structure of tris(phenylthio)phosphine sulfide
;
_journal_issue 8
_journal_name_full 'Acta Crystallographica Section C'
_journal_page_first 1525
_journal_page_last 1527
_journal_paper_doi 10.1107/S0108270191014919
_journal_volume 48
_journal_year 1992
_chemical_formula_sum 'C18 H15 P S4'
_chemical_formula_weight 390.5
_space_group_crystal_system monoclinic
_space_group_IT_number 14
_space_group_name_Hall '-P 2yn'
_space_group_name_H-M_alt 'P 1 21/n 1'
_cell_angle_alpha 90
_cell_angle_beta 97.253(2)
_cell_angle_gamma 90
_cell_formula_units_Z 4
_cell_length_a 10.1406(5)
_cell_length_b 10.1948(6)
_cell_length_c 18.8700(10)
_cell_volume 1935.20(18)
_diffrn_radiation_type Mo
_diffrn_radiation_wavelength 0.71069
_exptl_absorpt_coefficient_mu 0.549
_exptl_crystal_density_diffrn 1.34
_exptl_crystal_F_000 808
_cod_data_source_file hh0567.cif
_cod_data_source_block hh0567a
_cod_depositor_comments
;
 Marking attached hydrogen atoms.

 Antanas Vaitkus,
 2017-01-03
;
_cod_original_cell_volume 1935.2(3)
_cod_original_formula_sum 'C18 H15 P1 S4'
_cod_database_code 2000710

loop_
_space_group_symop_id
_space_group_symop_operation_xyz
1 x,y,z
2 -x+1/2,y+1/2,-z+1/2
3 -x,-y,-z
4 x+1/2,-y+1/2,z+1/2

loop_
_atom_site_label
_atom_site_fract_x
_atom_site_fract_y
_atom_site_fract_z
_atom_site_U_iso_or_equiv
_atom_site_attached_hydrogens
P(01) .12174(9) .44007(9) .33194(5) .0536(6) 0
S(01) .22080(10) .53880(10) .27163(5) .0666(7) 0
S(02) .03450(10) .26403(9) .29126(5) .0669(7) 0
S(03) -.04433(9) .53190(10) .36620(6) .0684(7) 0
S(04) .22460(10) .37510(10) .42937(5) .0697(7) 0
C(21) -.0232(4) .3086(3) .2008(2) .058(2) 0
C(22) -.1558(4) .3373(4) .1818(2) .073(3) 1
C(23) -.2003(4) .3667(5) .1109(2) .084(3) 1
C(24) -.1140(5) .3701(4) .0606(2) .077(3) 1
C(25) .0181(5) .3413(4) .0801(2) .076(3) 1
C(26) .0654(4) .3102(4) .1502(2) .070(3) 1
C(31) .0214(3) .6900(3) .3895(2) .058(2) 0
C(32) .0639(4) .7198(5) .4601(2) .077(3) 1
C(33) .1077(5) .8459(6) .4778(3) .101(4) 1
C(34) .1053(5) .9394(5) .4268(4) .102(4) 1
C(35) .0649(5) .9100(4) .3570(3) .091(4) 1
C(36) .0216(4) .7849(4) .3375(2) .069(3) 1
C(41) .3860(3) .3513(4) .4038(2) .057(2) 0
C(42) .4749(4) .4550(4) .4108(2) .076(3) 1
C(43) .6019(5) .4352(6) .3936(3) .095(4) 1
C(44) .6401(4) .3169(6) .3702(3) .092(4) 1
C(45) .5504(5) .2140(5) .3631(2) .085(3) 1
C(46) .4229(4) .2307(4) .3801(2) .068(3) 1

loop_
_geom_bond_atom_site_label_1
_geom_bond_atom_site_label_2
_geom_bond_distance
P(01) S(01) 1.8990(10)
P(01) S(03) 2.0990(10)
P(01) S(02) 2.1030(10)
P(01) S(04) 2.1030(10)
S(02) C(21) 1.793(4)
S(03) C(31) 1.778(4)
S(04) C(41) 1.780(4)
